data_4116463
loop_
_publ_author_name
'Scott Lovell'
'Paramjeet Subramony'
'Bart Kahr'

_publ_contact_author
;
Bart Kahr
Departement of Chemistry
University of Washington
Box 351700
Seattle
WA 98195-1700
USA
;
_publ_contact_author_email kahr@gibbs.chem.washington.edu
_publ_contact_author_fax '(206) 865-8665'
_publ_contact_author_phone '(206) 616-8195'
_publ_section_title
;
 Poppy Acid: Synthesis and Crystal Chemistry
;
_journal_name_full 'Journal of the American Chemical Society'
_journal_page_first 7020
_journal_page_last 7025
_journal_paper_doi 10.1021/ja990402a
_journal_volume 121
_journal_year 1999
_chemical_formula_moiety 'C7 H8 O5'
_chemical_formula_sum 'C7 H8 O5'
_chemical_formula_weight 172.13
_chemical_name_systematic
;
    
 ?
    
;
_space_group_IT_number 14
_symmetry_cell_setting monoclinic
_symmetry_space_group_name_Hall '-P 2ybc'
_symmetry_space_group_name_H-M 'P 1 21/c 1'
_atom_sites_solution_hydrogens geom
_atom_sites_solution_primary direct
_atom_sites_solution_secondary difmap
_audit_creation_method SHELXL-97
_cell_angle_alpha 90.00
_cell_angle_beta 94.038(3)
_cell_angle_gamma 90.00
_cell_formula_units_Z 4
_cell_length_a 3.9424(2)
_cell_length_b 7.2936(4)
_cell_length_c 24.6902(11)
_cell_measurement_reflns_used 275
_cell_measurement_temperature 161(2)
_cell_volume 708.19(6)
_computing_cell_refinement 'HKL SCALEPACK'
_computing_data_collection KappaCCD
_computing_data_reduction DENZO
_computing_molecular_graphics 'maXus, Zortep'
_computing_publication_material 'SHELXL-97 (Sheldrick, 1997)'
_computing_structure_refinement 'SHELXL-97 (Sheldrick, 1997)'
_computing_structure_solution SIR92
_diffrn_ambient_temperature 161(2)
_diffrn_measured_fraction_theta_full 0.719
_diffrn_measured_fraction_theta_max 0.719
_diffrn_measurement_device_type 'Nonius KappaCCD'
_diffrn_measurement_method '\w scans'
_diffrn_radiation_monochromator graphite
_diffrn_radiation_source 'fine-focus sealed tube'
_diffrn_radiation_type MoK\a
_diffrn_radiation_wavelength 0.71070
_diffrn_reflns_av_R_equivalents 0.035
_diffrn_reflns_av_sigmaI/netI 0.0379
_diffrn_reflns_limit_h_max 5
_diffrn_reflns_limit_h_min -5
_diffrn_reflns_limit_k_max 8
_diffrn_reflns_limit_k_min -8
_diffrn_reflns_limit_l_max 33
_diffrn_reflns_limit_l_min -33
_diffrn_reflns_number 9214
_diffrn_reflns_theta_full 28.64
_diffrn_reflns_theta_max 28.64
_diffrn_reflns_theta_min 2.91
_exptl_absorpt_coefficient_mu 0.140
_exptl_absorpt_correction_T_max 0
_exptl_absorpt_correction_T_min 0
_exptl_absorpt_correction_type none
_exptl_crystal_colour colorless
_exptl_crystal_density_diffrn 1.614
_exptl_crystal_description prism
_exptl_crystal_F_000 360
_exptl_crystal_size_max 0.23
_exptl_crystal_size_mid 0.19
_exptl_crystal_size_min 0.16
_refine_diff_density_max 0.274
_refine_diff_density_min -0.354
_refine_diff_density_rms 0.072
_refine_ls_extinction_method none
_refine_ls_goodness_of_fit_ref 1.097
_refine_ls_hydrogen_treatment 'H atoms riding'
_refine_ls_matrix_type full
_refine_ls_number_parameters 109
_refine_ls_number_reflns 1417
_refine_ls_number_restraints 0
_refine_ls_restrained_S_all 1.097
_refine_ls_R_factor_all 0.0693
_refine_ls_R_factor_gt 0.0534
_refine_ls_shift/su_max 0.000
_refine_ls_shift/su_mean 0.000
_refine_ls_structure_factor_coef Fsqd
_refine_ls_weighting_details 'w=1/[\s^2^(Fo^2^)+(0.1191P)^2^+0.0000P] where P=(Fo^2^+2Fc^2^)/3'
_refine_ls_weighting_scheme calc
_refine_ls_wR_factor_gt 0.1542
_refine_ls_wR_factor_ref 0.1688
_reflns_number_gt 1107
_reflns_number_total 1417
_reflns_threshold_expression >2sigma(I)
_cod_data_source_file ja990402a_1.cif
_cod_data_source_block shelxl
_cod_depositor_comments
;
The following automatic conversions were performed:

'_refine_ls_weighting_scheme' value 'calc
w=1/[\s^2^(Fo^2^)+(0.1191P)^2^+0.0000P] where P=(Fo^2^+2Fc^2^)/3' was
changed to 'calc'. New tag '_refine_ls_weighting_details' was
created. The value of the new tag was set to
'w=1/[\s^2^(Fo^2^)+(0.1191P)^2^+0.0000P] where P=(Fo^2^+2Fc^2^)/3'.

Automatic conversion script
Id: cif_fix_values 3143 2015-03-26 13:38:13Z robertas 
;
_cod_database_code 4116463

loop_
_symmetry_equiv_pos_as_xyz
'x, y, z'
'-x, y+1/2, -z+1/2'
'-x, -y, -z'
'x, -y-1/2, z-1/2'

loop_
_atom_site_label
_atom_site_type_symbol
_atom_site_fract_x
_atom_site_fract_y
_atom_site_fract_z
_atom_site_U_iso_or_equiv
_atom_site_adp_type
_atom_site_occupancy
_atom_site_calc_flag
_atom_site_refinement_flags
C1 C 0.1288(5) 0.1288(3) 0.39690(8) 0.0226(5) Uani 1 d .
C2 C 0.2716(5) 0.2665(3) 0.42719(7) 0.0248(5) Uani 1 d .
C3 C 0.4007(5) 0.4276(3) 0.40196(7) 0.0233(5) Uani 1 d .
C4 C 0.3627(5) 0.4275(3) 0.34363(8) 0.0232(5) Uani 1 d .
H4 H 0.4391 0.5385 0.3241 0.026 Uiso 1 d R
C5 C 0.2189(5) 0.2843(3) 0.31617(8) 0.0204(4) Uani 1 d .
C6 C -0.0075(6) -0.0431(3) 0.42093(8) 0.0270(5) Uani 1 d .
H6A H -0.1609 -0.0012 0.4497 0.030 Uiso 1 d R
H6B H 0.2021 -0.1245 0.4343 0.030 Uiso 1 d R
C7 C 0.1589(5) 0.2635(3) 0.25594(7) 0.0214(5) Uani 1 d .
H7A H -0.1050 0.2821 0.2465 0.024 Uiso 1 d R
H7B H 0.2272 0.1268 0.2469 0.024 Uiso 1 d R
O1 O 0.1037(3) 0.13519(18) 0.34197(5) 0.0217(4) Uani 1 d .
O2 O 0.5339(4) 0.55557(19) 0.42996(5) 0.0305(4) Uani 1 d .
O3 O 0.2924(5) 0.2468(2) 0.48194(6) 0.0362(5) Uani 1 d .
H3 H 0.3555 0.3593 0.5080 0.054 Uiso 1 d R
O4 O -0.1967(5) -0.1447(2) 0.38051(6) 0.0384(5) Uani 1 d .
H4O H -0.2926 -0.2629 0.3997 0.058 Uiso 1 d R
O5 O 0.3531(4) 0.39569(19) 0.23048(5) 0.0259(4) Uani 1 d .
H5 H 0.2919 0.3915 0.1958 0.039 Uiso 1 d R

loop_
_atom_site_aniso_label
_atom_site_aniso_U_11
_atom_site_aniso_U_22
_atom_site_aniso_U_33
_atom_site_aniso_U_23
_atom_site_aniso_U_13
_atom_site_aniso_U_12
C1 0.0263(10) 0.0246(10) 0.0168(9) 0.0004(7) 0.0011(8) -0.0023(7)
C2 0.0344(11) 0.0251(11) 0.0149(9) 0.0024(7) 0.0006(8) -0.0044(7)
C3 0.0300(11) 0.0212(10) 0.0189(9) -0.0003(7) 0.0019(8) -0.0026(7)
C4 0.0268(10) 0.0236(10) 0.0192(9) 0.0029(7) 0.0017(8) -0.0044(7)
C5 0.0223(9) 0.0211(10) 0.0177(9) 0.0029(7) 0.0010(7) -0.0012(7)
C6 0.0368(12) 0.0254(11) 0.0183(9) 0.0019(7) -0.0004(9) -0.0104(8)
C7 0.0260(10) 0.0223(10) 0.0159(9) 0.0003(7) 0.0011(8) -0.0009(6)
O1 0.0280(7) 0.0222(7) 0.0150(7) 0.0002(5) 0.0017(5) -0.0053(5)
O2 0.0468(10) 0.0259(8) 0.0184(7) -0.0010(5) 0.0005(7) -0.0133(6)
O3 0.0645(12) 0.0281(9) 0.0155(7) 0.0011(5) 0.0002(7) -0.0184(7)
O4 0.0636(12) 0.0323(10) 0.0184(7) 0.0011(6) -0.0030(8) -0.0238(7)
O5 0.0308(8) 0.0300(8) 0.0169(7) 0.0054(5) 0.0009(6) -0.0064(5)

loop_
_atom_type_symbol
_atom_type_description
_atom_type_scat_dispersion_real
_atom_type_scat_dispersion_imag
_atom_type_scat_source
C C 0.0033 0.0016 'International Tables Vol C Tables 4.2.6.8 and 6.1.1.4'
H H 0.0000 0.0000 'International Tables Vol C Tables 4.2.6.8 and 6.1.1.4'
O O 0.0106 0.0060 'International Tables Vol C Tables 4.2.6.8 and 6.1.1.4'

loop_
_geom_angle_atom_site_label_1
_geom_angle_atom_site_label_2
_geom_angle_atom_site_label_3
_geom_angle
C2 C1 O1 121.82(17)
C2 C1 C6 123.26(17)
O1 C1 C6 114.92(16)
C1 C2 O3 117.83(17)
C1 C2 C3 120.90(17)
O3 C2 C3 121.27(17)
O2 C3 C4 124.26(17)
O2 C3 C2 121.05(16)
C4 C3 C2 114.69(16)
C5 C4 C3 120.99(17)
C4 C5 O1 121.91(17)
C4 C5 C7 127.57(17)
O1 C5 C7 110.52(15)
O4 C6 C1 110.15(16)
O5 C7 C5 108.74(15)
C1 O1 C5 119.69(15)

loop_
_geom_bond_atom_site_label_1
_geom_bond_atom_site_label_2
_geom_bond_distance
C1 C2 1.351(3)
C1 O1 1.354(2)
C1 C6 1.503(3)
C2 O3 1.356(2)
C2 C3 1.440(3)
C3 O2 1.254(2)
C3 C4 1.437(2)
C4 C5 1.348(3)
C5 O1 1.355(2)
C5 C7 1.497(2)
C6 O4 1.413(2)
C7 O5 1.407(2)

loop_
_geom_torsion_atom_site_label_1
_geom_torsion_atom_site_label_2
_geom_torsion_atom_site_label_3
_geom_torsion_atom_site_label_4
_geom_torsion
O1 C1 C2 O3 -178.66(19)
C6 C1 C2 O3 0.2(3)
O1 C1 C2 C3 0.7(3)
C6 C1 C2 C3 179.5(2)
C1 C2 C3 O2 -179.90(19)
O3 C2 C3 O2 -0.6(3)
C1 C2 C3 C4 0.2(3)
O3 C2 C3 C4 179.49(18)
O2 C3 C4 C5 179.5(2)
C2 C3 C4 C5 -0.6(3)
C3 C4 C5 O1 0.1(3)
C3 C4 C5 C7 179.57(18)
C2 C1 C6 O4 168.98(19)
O1 C1 C6 O4 -12.1(3)
C4 C5 C7 O5 15.0(3)
O1 C5 C7 O5 -165.51(15)
C2 C1 O1 C5 -1.1(3)
C6 C1 O1 C5 179.94(17)
C4 C5 O1 C1 0.8(3)
C7 C5 O1 C1 -178.78(16)

loop_
_cod_related_entry_id
_cod_related_entry_database
_cod_related_entry_code
1 ChemSpider 2029139
